data_4071983
loop_
_publ_author_name
'Deacon, Glen B.'
'Forsyth, Craig M.'
'Jaroschik, Florian'
'Junk, Peter C.'
'Kay, Danielle L.'
'Maschmeyer, Thomas'
'Masters, Anthony F.'
'Wang, Jun'
'Field, Leslie D.'

_publ_section_title
;
 Accessing Decaphenylmetallocenes of Ytterbium, Calcium, and Barium by
 Desolvation of Solvent-Separated Ion Pairs: Overcoming Adverse Solubility
 Properties#
;
_journal_issue 18
_journal_name_full Organometallics
_journal_page_first 4772
_journal_paper_doi 10.1021/om800501z
_journal_volume 27
_journal_year 2008
_chemical_formula_moiety 'C70 H50 Yb'
_chemical_formula_sum 'C70 H50 Yb'
_chemical_formula_weight 1064.14
_chemical_name_systematic
; 
 ? 
;
_space_group_IT_number 14
_symmetry_cell_setting monoclinic
_symmetry_space_group_name_Hall '-P 2yn'
_symmetry_space_group_name_H-M 'P 1 21/n 1'
_atom_sites_solution_hydrogens geom
_atom_sites_solution_primary direct
_atom_sites_solution_secondary difmap
_audit_creation_method SHELXL-97
_cell_angle_alpha 90.00
_cell_angle_beta 95.586(1)
_cell_angle_gamma 90.00
_cell_formula_units_Z 2
_cell_length_a 10.3460(2)
_cell_length_b 13.4649(3)
_cell_length_c 18.1324(4)
_cell_measurement_temperature 123(2)
_cell_volume 2513.99(9)
_computing_cell_refinement DENZO-SMN
_computing_data_collection COLLECT
_computing_data_reduction DENZO-SMN
_computing_molecular_graphics X-Seed
_computing_publication_material CIFTAB
_computing_structure_refinement 'SHELXL-97 (Sheldrick, 1997)'
_computing_structure_solution 'SHELXS-97 (Sheldrick, 1990)'
_diffrn_ambient_temperature 123(2)
_diffrn_measured_fraction_theta_full 0.998
_diffrn_measured_fraction_theta_max 0.998
_diffrn_measurement_device_type 'Nonius KAPPA CCD'
_diffrn_measurement_method 'phi and omega scans'
_diffrn_radiation_monochromator graphite
_diffrn_radiation_source 'fine-focus sealed tube'
_diffrn_radiation_type MoK\a
_diffrn_radiation_wavelength 0.71073
_diffrn_reflns_av_R_equivalents 0.0436
_diffrn_reflns_av_sigmaI/netI 0.0397
_diffrn_reflns_limit_h_max 13
_diffrn_reflns_limit_h_min -13
_diffrn_reflns_limit_k_max 17
_diffrn_reflns_limit_k_min -17
_diffrn_reflns_limit_l_max 23
_diffrn_reflns_limit_l_min -23
_diffrn_reflns_number 32280
_diffrn_reflns_theta_full 27.50
_diffrn_reflns_theta_max 27.50
_diffrn_reflns_theta_min 2.81
_diffrn_standards_number 0
_exptl_absorpt_coefficient_mu 1.904
_exptl_absorpt_correction_T_max 0.80
_exptl_absorpt_correction_T_min 0.60
_exptl_absorpt_correction_type multi-scan
_exptl_absorpt_process_details SORTAV
_exptl_crystal_colour green
_exptl_crystal_density_diffrn 1.406
_exptl_crystal_density_method 'not measured'
_exptl_crystal_description block
_exptl_crystal_F_000 1080
_exptl_crystal_size_max 0.31
_exptl_crystal_size_mid 0.22
_exptl_crystal_size_min 0.12
_refine_diff_density_max 0.354
_refine_diff_density_min -0.789
_refine_diff_density_rms 0.070
_refine_ls_extinction_method none
_refine_ls_goodness_of_fit_ref 1.040
_refine_ls_hydrogen_treatment constr
_refine_ls_matrix_type full
_refine_ls_number_parameters 322
_refine_ls_number_reflns 5769
_refine_ls_number_restraints 0
_refine_ls_restrained_S_all 1.040
_refine_ls_R_factor_all 0.0618
_refine_ls_R_factor_gt 0.0302
_refine_ls_shift/su_max 0.001
_refine_ls_shift/su_mean 0.000
_refine_ls_structure_factor_coef Fsqd
_refine_ls_weighting_details 'calc w=1/[\s^2^(Fo^2^)+(0.0374P)^2^+0.0383P] where P=(Fo^2^+2Fc^2^)/3'
_refine_ls_weighting_scheme calc
_refine_ls_wR_factor_gt 0.0647
_refine_ls_wR_factor_ref 0.0741
_reflns_number_gt 3947
_reflns_number_total 5769
_reflns_threshold_expression >2sigma(I)
_cod_data_source_file om800501z_si_003.cif
_cod_data_source_block ybph5gab
_cod_original_sg_symbol_H-M 'P 21/n'
_cod_database_code 4071983

loop_
_symmetry_equiv_pos_as_xyz
'x, y, z'
'-x+1/2, y+1/2, -z+1/2'
'-x, -y, -z'
'x-1/2, -y-1/2, z-1/2'

loop_
_atom_site_label
_atom_site_type_symbol
_atom_site_fract_x
_atom_site_fract_y
_atom_site_fract_z
_atom_site_U_iso_or_equiv
_atom_site_adp_type
_atom_site_occupancy
_atom_site_symmetry_multiplicity
_atom_site_calc_flag
_atom_site_refinement_flags
Yb1 Yb 0.0000 0.5000 0.0000 0.04277(8) Uani 1 2 d S
C1 C -0.2288(2) 0.58038(16) 0.02473(12) 0.0226(5) Uani 1 1 d .
C2 C -0.2549(2) 0.47834(15) 0.00678(13) 0.0234(5) Uani 1 1 d .
C3 C -0.1927(2) 0.41897(16) 0.06540(13) 0.0246(5) Uani 1 1 d .
C4 C -0.1284(2) 0.48491(15) 0.11912(13) 0.0237(5) Uani 1 1 d .
C5 C -0.1506(2) 0.58386(16) 0.09416(12) 0.0223(5) Uani 1 1 d .
C11 C -0.27764(19) 0.66957(16) -0.01639(12) 0.0236(5) Uani 1 1 d .
C12 C -0.2681(2) 0.68243(18) -0.09200(12) 0.0274(5) Uani 1 1 d .
H12 H -0.2347 0.6302 -0.1198 0.033 Uiso 1 1 calc R
C13 C -0.3069(2) 0.77047(19) -0.12702(13) 0.0350(6) Uani 1 1 d .
H13 H -0.2993 0.7784 -0.1785 0.042 Uiso 1 1 calc R
C14 C -0.3566(2) 0.84693(19) -0.08728(14) 0.0394(6) Uani 1 1 d .
H14 H -0.3823 0.9075 -0.1113 0.047 Uiso 1 1 calc R
C15 C -0.3685(2) 0.83473(18) -0.01236(14) 0.0367(6) Uani 1 1 d .
H15 H -0.4024 0.8870 0.0152 0.044 Uiso 1 1 calc R
C16 C -0.3312(2) 0.74655(16) 0.02212(13) 0.0281(5) Uani 1 1 d .
H16 H -0.3423 0.7381 0.0731 0.034 Uiso 1 1 calc R
C21 C -0.3315(2) 0.44285(16) -0.06154(12) 0.0234(5) Uani 1 1 d .
C22 C -0.2866(2) 0.36661(18) -0.10454(13) 0.0314(5) Uani 1 1 d .
H22 H -0.2070 0.3343 -0.0887 0.038 Uiso 1 1 calc R
C23 C -0.3563(2) 0.33728(18) -0.17012(13) 0.0385(6) Uani 1 1 d .
H23 H -0.3227 0.2870 -0.1996 0.046 Uiso 1 1 calc R
C24 C -0.4748(2) 0.38090(19) -0.19289(13) 0.0398(6) Uani 1 1 d .
H24 H -0.5232 0.3598 -0.2373 0.048 Uiso 1 1 calc R
C25 C -0.5218(2) 0.4552(2) -0.15062(13) 0.0318(6) Uani 1 1 d .
H25 H -0.6034 0.4848 -0.1657 0.038 Uiso 1 1 calc R
C26 C -0.4508(2) 0.48694(14) -0.08626(12) 0.0240(5) Uani 1 1 d .
H26 H -0.4834 0.5395 -0.0584 0.029 Uiso 1 1 calc R
C31 C -0.1890(2) 0.30883(16) 0.07010(12) 0.0252(5) Uani 1 1 d .
C32 C -0.0719(2) 0.25946(17) 0.09098(12) 0.0275(5) Uani 1 1 d .
H32 H 0.0049 0.2975 0.1023 0.033 Uiso 1 1 calc R
C33 C -0.0648(2) 0.15719(18) 0.09551(13) 0.0358(6) Uani 1 1 d .
H33 H 0.0163 0.1257 0.1091 0.043 Uiso 1 1 calc R
C34 C -0.1754(3) 0.10082(19) 0.08030(15) 0.0451(7) Uani 1 1 d .
H34 H -0.1714 0.0305 0.0835 0.054 Uiso 1 1 calc R
C35 C -0.2923(2) 0.14801(18) 0.06033(16) 0.0459(7) Uani 1 1 d .
H35 H -0.3688 0.1095 0.0498 0.055 Uiso 1 1 calc R
C36 C -0.2995(2) 0.25062(17) 0.05543(14) 0.0337(6) Uani 1 1 d .
H36 H -0.3809 0.2815 0.0419 0.040 Uiso 1 1 calc R
C41 C -0.0555(2) 0.45638(17) 0.19037(12) 0.0255(5) Uani 1 1 d .
C42 C 0.0729(2) 0.48681(15) 0.20771(14) 0.0295(5) Uani 1 1 d .
H42 H 0.1144 0.5252 0.1730 0.035 Uiso 1 1 calc R
C43 C 0.1405(3) 0.4618(2) 0.27486(16) 0.0456(8) Uani 1 1 d .
H43 H 0.2282 0.4821 0.2856 0.055 Uiso 1 1 calc R
C44 C 0.0808(4) 0.4078(2) 0.32567(16) 0.0669(11) Uani 1 1 d .
H44 H 0.1268 0.3912 0.3719 0.080 Uiso 1 1 calc R
C45 C -0.0445(4) 0.3778(2) 0.30993(15) 0.0662(10) Uani 1 1 d .
H45 H -0.0853 0.3405 0.3456 0.079 Uiso 1 1 calc R
C46 C -0.1137(3) 0.40096(18) 0.24249(13) 0.0427(7) Uani 1 1 d .
H46 H -0.2007 0.3788 0.2322 0.051 Uiso 1 1 calc R
C51 C -0.10134(19) 0.67453(16) 0.13385(12) 0.0230(5) Uani 1 1 d .
C52 C -0.0394(2) 0.74923(16) 0.09704(13) 0.0270(5) Uani 1 1 d .
H52 H -0.0298 0.7418 0.0458 0.032 Uiso 1 1 calc R
C53 C 0.0083(2) 0.83375(18) 0.13360(14) 0.0348(6) Uani 1 1 d .
H53 H 0.0506 0.8833 0.1075 0.042 Uiso 1 1 calc R
C54 C -0.0055(2) 0.84611(19) 0.20814(14) 0.0377(6) Uani 1 1 d .
H54 H 0.0276 0.9038 0.2335 0.045 Uiso 1 1 calc R
C55 C -0.0680(2) 0.77354(18) 0.24528(13) 0.0347(6) Uani 1 1 d .
H55 H -0.0787 0.7820 0.2963 0.042 Uiso 1 1 calc R
C56 C -0.1152(2) 0.68885(17) 0.20892(12) 0.0280(5) Uani 1 1 d .
H56 H -0.1576 0.6397 0.2354 0.034 Uiso 1 1 calc R

loop_
_atom_site_aniso_label
_atom_site_aniso_U_11
_atom_site_aniso_U_22
_atom_site_aniso_U_33
_atom_site_aniso_U_23
_atom_site_aniso_U_13
_atom_site_aniso_U_12
Yb1 0.02673(10) 0.05756(13) 0.04677(11) -0.00024(9) 0.01760(7) 0.00303(8)
C1 0.0224(11) 0.0248(12) 0.0212(11) -0.0023(10) 0.0052(9) 0.0028(9)
C2 0.0167(10) 0.0301(14) 0.0239(11) -0.0014(9) 0.0054(9) 0.0011(8)
C3 0.0201(11) 0.0253(12) 0.0291(12) 0.0030(10) 0.0056(10) -0.0001(10)
C4 0.0201(11) 0.0285(14) 0.0234(11) 0.0037(9) 0.0064(9) -0.0013(9)
C5 0.0201(11) 0.0232(12) 0.0244(11) 0.0021(10) 0.0058(9) 0.0001(9)
C11 0.0191(11) 0.0261(12) 0.0255(12) 0.0011(9) 0.0015(9) -0.0010(9)
C12 0.0227(11) 0.0355(14) 0.0243(12) -0.0011(10) 0.0033(10) -0.0014(10)
C13 0.0293(13) 0.0474(16) 0.0283(13) 0.0136(12) 0.0021(11) -0.0052(11)
C14 0.0366(14) 0.0334(14) 0.0468(16) 0.0149(12) -0.0034(12) 0.0016(11)
C15 0.0374(14) 0.0290(13) 0.0429(15) -0.0016(12) 0.0000(12) 0.0080(11)
C16 0.0303(13) 0.0276(13) 0.0268(13) 0.0003(10) 0.0041(10) 0.0048(10)
C21 0.0219(12) 0.0253(13) 0.0240(11) 0.0014(9) 0.0075(9) -0.0030(9)
C22 0.0313(13) 0.0305(14) 0.0337(13) -0.0023(11) 0.0108(11) -0.0032(10)
C23 0.0500(16) 0.0329(14) 0.0348(14) -0.0127(11) 0.0159(13) -0.0092(12)
C24 0.0512(17) 0.0419(15) 0.0255(13) 0.0001(11) 0.0005(12) -0.0155(13)
C25 0.0283(13) 0.0399(13) 0.0267(13) 0.0066(11) 0.0005(11) -0.0080(11)
C26 0.0231(11) 0.0279(13) 0.0218(11) 0.0013(9) 0.0066(9) -0.0033(9)
C31 0.0251(11) 0.0278(12) 0.0234(11) 0.0011(10) 0.0059(9) -0.0016(10)
C32 0.0271(12) 0.0289(13) 0.0268(12) 0.0010(10) 0.0052(10) -0.0004(10)
C33 0.0364(14) 0.0329(14) 0.0375(14) 0.0029(11) 0.0008(12) 0.0093(11)
C34 0.0501(17) 0.0238(13) 0.0608(18) 0.0033(12) 0.0024(15) 0.0035(12)
C35 0.0362(15) 0.0286(14) 0.072(2) 0.0012(13) 0.0007(14) -0.0072(12)
C36 0.0257(13) 0.0271(13) 0.0485(16) 0.0034(11) 0.0042(12) 0.0017(10)
C41 0.0318(13) 0.0213(11) 0.0240(12) -0.0003(10) 0.0063(10) 0.0045(10)
C42 0.0301(12) 0.0306(14) 0.0275(12) -0.0037(10) 0.0018(10) 0.0078(10)
C43 0.0523(18) 0.0368(14) 0.0434(17) -0.0132(14) -0.0175(15) 0.0188(14)
C44 0.127(3) 0.0295(16) 0.0360(17) -0.0038(13) -0.034(2) 0.0106(18)
C45 0.137(3) 0.0320(16) 0.0285(15) 0.0088(12) 0.0044(18) -0.0189(18)
C46 0.0636(18) 0.0356(15) 0.0305(14) 0.0037(12) 0.0123(13) -0.0117(13)
C51 0.0204(11) 0.0243(12) 0.0238(11) 0.0013(9) -0.0009(9) 0.0065(9)
C52 0.0268(12) 0.0275(13) 0.0273(12) -0.0032(10) 0.0060(10) 0.0050(10)
C53 0.0304(13) 0.0265(13) 0.0481(16) -0.0031(11) 0.0063(12) -0.0015(10)
C54 0.0318(13) 0.0365(14) 0.0433(15) -0.0174(12) -0.0038(12) 0.0024(11)
C55 0.0307(13) 0.0457(15) 0.0266(13) -0.0103(11) -0.0023(11) 0.0106(12)
C56 0.0252(12) 0.0340(13) 0.0244(12) -0.0009(10) 0.0011(10) 0.0072(10)

loop_
_atom_type_symbol
_atom_type_description
_atom_type_scat_dispersion_real
_atom_type_scat_dispersion_imag
_atom_type_scat_source
C C 0.0033 0.0016 'International Tables Vol C Tables 4.2.6.8 and 6.1.1.4'
H H 0.0000 0.0000 'International Tables Vol C Tables 4.2.6.8 and 6.1.1.4'
Yb Yb -0.3850 5.5486 'International Tables Vol C Tables 4.2.6.8 and 6.1.1.4'

loop_
_geom_angle_atom_site_label_1
_geom_angle_atom_site_label_2
_geom_angle_atom_site_label_3
_geom_angle
_geom_angle_site_symmetry_1
_geom_angle_site_symmetry_3
C3 Yb1 C3 180.0 3_565 .
C3 Yb1 C4 31.35(7) 3_565 3_565
C3 Yb1 C4 148.65(7) . 3_565
C3 Yb1 C4 148.65(7) 3_565 .
C3 Yb1 C4 31.35(7) . .
C4 Yb1 C4 180.0 3_565 .
C3 Yb1 C2 148.78(7) 3_565 .
C3 Yb1 C2 31.22(7) . .
C4 Yb1 C2 128.45(7) 3_565 .
C4 Yb1 C2 51.55(7) . .
C3 Yb1 C2 31.22(7) 3_565 3_565
C3 Yb1 C2 148.78(7) . 3_565
C4 Yb1 C2 51.55(7) 3_565 3_565
C4 Yb1 C2 128.45(7) . 3_565
C2 Yb1 C2 180.00(9) . 3_565
C3 Yb1 C5 51.49(7) 3_565 3_565
C3 Yb1 C5 128.51(7) . 3_565
C4 Yb1 C5 30.91(6) 3_565 3_565
C4 Yb1 C5 149.09(6) . 3_565
C2 Yb1 C5 128.61(6) . 3_565
C2 Yb1 C5 51.39(6) 3_565 3_565
C3 Yb1 C5 128.51(7) 3_565 .
C3 Yb1 C5 51.49(7) . .
C4 Yb1 C5 149.09(6) 3_565 .
C4 Yb1 C5 30.91(6) . .
C2 Yb1 C5 51.39(6) . .
C2 Yb1 C5 128.61(6) 3_565 .
C5 Yb1 C5 180.0 3_565 .
C3 Yb1 C1 51.43(7) 3_565 3_565
C3 Yb1 C1 128.57(7) . 3_565
C4 Yb1 C1 51.23(7) 3_565 3_565
C4 Yb1 C1 128.77(7) . 3_565
C2 Yb1 C1 148.95(6) . 3_565
C2 Yb1 C1 31.05(6) 3_565 3_565
C5 Yb1 C1 30.98(6) 3_565 3_565
C5 Yb1 C1 149.02(6) . 3_565
C3 Yb1 C1 128.57(7) 3_565 .
C3 Yb1 C1 51.43(7) . .
C4 Yb1 C1 128.77(7) 3_565 .
C4 Yb1 C1 51.23(7) . .
C2 Yb1 C1 31.05(6) . .
C2 Yb1 C1 148.95(6) 3_565 .
C5 Yb1 C1 149.02(6) 3_565 .
C5 Yb1 C1 30.98(6) . .
C1 Yb1 C1 180.0 3_565 .
C5 C1 C2 108.05(18) . .
C5 C1 C11 123.68(19) . .
C2 C1 C11 128.18(18) . .
C5 C1 Yb1 74.17(12) . .
C2 C1 Yb1 74.01(12) . .
C11 C1 Yb1 120.55(14) . .
C1 C2 C3 107.81(18) . .
C1 C2 C21 124.94(19) . .
C3 C2 C21 127.2(2) . .
C1 C2 Yb1 74.94(12) . .
C3 C2 Yb1 73.76(12) . .
C21 C2 Yb1 116.54(15) . .
C2 C3 C4 107.70(19) . .
C2 C3 C31 127.4(2) . .
C4 C3 C31 124.9(2) . .
C2 C3 Yb1 75.02(13) . .
C4 C3 Yb1 74.32(13) . .
C31 C3 Yb1 114.83(15) . .
C5 C4 C3 108.36(19) . .
C5 C4 C41 125.1(2) . .
C3 C4 C41 126.53(19) . .
C5 C4 Yb1 75.32(12) . .
C3 C4 Yb1 74.33(13) . .
C41 C4 Yb1 118.50(15) . .
C4 C5 C1 108.09(18) . .
C4 C5 C51 125.54(19) . .
C1 C5 C51 126.38(19) . .
C4 C5 Yb1 73.77(12) . .
C1 C5 Yb1 74.85(12) . .
C51 C5 Yb1 117.63(14) . .
C12 C11 C16 118.0(2) . .
C12 C11 C1 122.9(2) . .
C16 C11 C1 119.01(19) . .
C13 C12 C11 120.8(2) . .
C14 C13 C12 120.2(2) . .
C13 C14 C15 119.7(2) . .
C16 C15 C14 119.9(2) . .
C15 C16 C11 121.3(2) . .
C22 C21 C26 117.6(2) . .
C22 C21 C2 121.6(2) . .
C26 C21 C2 120.8(2) . .
C23 C22 C21 121.0(2) . .
C24 C23 C22 120.4(2) . .
C25 C24 C23 119.5(2) . .
C24 C25 C26 120.4(2) . .
C25 C26 C21 121.1(2) . .
C36 C31 C32 117.2(2) . .
C36 C31 C3 122.4(2) . .
C32 C31 C3 120.4(2) . .
C33 C32 C31 121.9(2) . .
C34 C33 C32 119.9(2) . .
C33 C34 C35 119.2(2) . .
C34 C35 C36 121.0(2) . .
C35 C36 C31 120.8(2) . .
C46 C41 C42 118.1(2) . .
C46 C41 C4 121.1(2) . .
C42 C41 C4 120.8(2) . .
C43 C42 C41 121.0(3) . .
C44 C43 C42 119.9(3) . .
C45 C44 C43 120.0(2) . .
C44 C45 C46 121.1(3) . .
C41 C46 C45 120.0(3) . .
C56 C51 C52 117.5(2) . .
C56 C51 C5 121.6(2) . .
C52 C51 C5 120.89(19) . .
C53 C52 C51 121.5(2) . .
C54 C53 C52 120.1(2) . .
C55 C54 C53 119.3(2) . .
C56 C55 C54 120.7(2) . .
C55 C56 C51 120.9(2) . .

loop_
_geom_bond_atom_site_label_1
_geom_bond_atom_site_label_2
_geom_bond_distance
_geom_bond_site_symmetry_2
Yb1 C3 2.652(2) 3_565
Yb1 C3 2.652(2) .
Yb1 C4 2.652(2) 3_565
Yb1 C4 2.652(2) .
Yb1 C2 2.668(2) .
Yb1 C2 2.668(2) 3_565
Yb1 C5 2.672(2) 3_565
Yb1 C5 2.672(2) .
Yb1 C1 2.680(2) 3_565
Yb1 C1 2.680(2) .
C1 C5 1.429(3) .
C1 C2 1.432(3) .
C1 C11 1.476(3) .
C2 C3 1.432(3) .
C2 C21 1.483(3) .
C3 C4 1.433(3) .
C3 C31 1.486(3) .
C4 C5 1.419(3) .
C4 C41 1.482(3) .
C5 C51 1.482(3) .
C11 C12 1.395(3) .
C11 C16 1.395(3) .
C12 C13 1.385(3) .
C13 C14 1.384(3) .
C14 C15 1.386(3) .
C15 C16 1.379(3) .
C21 C22 1.396(3) .
C21 C26 1.403(3) .
C22 C23 1.387(3) .
C23 C24 1.385(3) .
C24 C25 1.377(3) .
C25 C26 1.385(3) .
C31 C36 1.390(3) .
C31 C32 1.401(3) .
C32 C33 1.381(3) .
C33 C34 1.379(3) .
C34 C35 1.383(3) .
C35 C36 1.386(3) .
C41 C46 1.387(3) .
C41 C42 1.397(3) .
C42 C43 1.386(4) .
C43 C44 1.367(4) .
C44 C45 1.361(4) .
C45 C46 1.391(4) .
C51 C56 1.396(3) .
C51 C52 1.397(3) .
C52 C53 1.384(3) .
C53 C54 1.383(3) .
C54 C55 1.383(3) .
C55 C56 1.382(3) .
